data_9003826
loop_
_publ_author_name
'Bosi, F.'
'Andreozzi, G. B.'
'Federico, M.'
'Graziani, G.'
'Lucchesi, S.'

_publ_section_title
;
 Crystal chemistry of the elbaite-schorl series
 Sample: 61Rda
;
_journal_name_full 'American Mineralogist'
_journal_page_first 1784
_journal_page_last 1792
_journal_paper_doi 10.2138/am.2005.1827
_journal_volume 90
_journal_year 2005
_chemical_compound_source 'Cruziero pegmatite, Minas Gerais, Brazil'
_chemical_formula_sum 'Al7.587 B3 Ca0.04 F0.381 H3.632 K0.009 Li1.385 Mn0.029 Na0.515 O30.619 Si6'
_chemical_name_mineral Elbaite
_space_group_IT_number 160
_symmetry_space_group_name_Hall 'R 3 -2"'
_symmetry_space_group_name_H-M 'R 3 m :H'
_cell_angle_alpha 90
_cell_angle_beta 90
_cell_angle_gamma 120
_cell_formula_units_Z 3
_cell_length_a 15.8343
_cell_length_b 15.8343
_cell_length_c 7.1007
_cell_volume 1541.805
_database_code_amcsd 0003950
_exptl_crystal_density_diffrn 3.010
_cod_original_sg_symbol_H-M 'R 3 m'
_cod_original_formula_sum 'Ca.04 Na.515 K.009 Al7.587 Mn.029 Li1.385 B3 Si6 F.381 O30.619 H3.632'
_cod_database_code 9003826

loop_
_space_group_symop_operation_xyz
x,y,z
2/3+x,1/3+y,1/3+z
1/3+x,2/3+y,2/3+z
x,x-y,z
2/3+x,1/3+x-y,1/3+z
1/3+x,2/3+x-y,2/3+z
-y,-x,z
2/3-y,1/3-x,1/3+z
1/3-y,2/3-x,2/3+z
-x+y,y,z
2/3-x+y,1/3+y,1/3+z
1/3-x+y,2/3+y,2/3+z
-y,x-y,z
2/3-y,1/3+x-y,1/3+z
1/3-y,2/3+x-y,2/3+z
-x+y,-x,z
2/3-x+y,1/3-x,1/3+z
1/3-x+y,2/3-x,2/3+z

loop_
_atom_site_label
_atom_site_fract_x
_atom_site_fract_y
_atom_site_fract_z
_atom_site_occupancy
_atom_site_U_iso_or_equiv
_atom_site_type_symbol
_atom_site_attached_hydrogens
CaX 0.00000 0.00000 0.23271 0.04000 0.01840 Ca 0
NaX 0.00000 0.00000 0.23271 0.51500 0.01840 Na 0
KX 0.00000 0.00000 0.23271 0.00900 0.01840 K 0
AlY 0.12327 0.06163 0.63436 0.52900 0.00650 Al 0
MnY 0.12327 0.06163 0.63436 0.00970 0.00650 Mn 0
LiY 0.12327 0.06163 0.63436 0.46170 0.00650 Li 0
AlZ 0.29672 0.25987 0.61011 1.00000 0.00498 Al 0
B 0.10906 0.21812 0.45484 1.00000 0.00550 B 0
Si 0.19196 0.18989 0.00000 1.00000 0.00391 Si 0
F1W 0.00000 0.00000 0.78265 0.38100 0.03860 F 0
O-H1W 0.00000 0.00000 0.78265 0.61900 0.03860 O 1
O2 0.06017 0.12034 0.48937 0.99570 0.01430 O 0
O-H2 0.06017 0.12034 0.48937 0.00430 0.01430 O 1
O3V 0.26567 0.13284 0.50772 1.00000 0.01120 O 0
O4 0.09354 0.18708 0.07289 1.00000 0.00750 O 0
O5 0.18713 0.09357 0.09540 1.00000 0.00780 O 0
O6 0.19543 0.18500 0.77522 1.00000 0.00640 O 0
O7 0.28621 0.28605 0.07882 1.00000 0.00540 O 0
O8 0.20944 0.26987 0.43952 1.00000 0.00670 O 0
H3 0.25900 0.12950 0.35700 1.00000 0.18000 H 0

loop_
_cod_changelog_entry_id
_cod_changelog_entry_author
_cod_changelog_entry_date
_cod_changelog_entry_text
1
;cod-tools version 3.8.0
Id: cif_guess_AMCSD_atom_types 9581 2023-05-17 12:35:41Z saulius
;
2023-05-21T08:52:12+03:00
;Derived atom types and hydrogen counts
from atom names that follow the AMCSD naming convention
(Wat == water, O-H == hydroxyl).
;

loop_
_cod_related_entry_id
_cod_related_entry_database
_cod_related_entry_code
1 AMCSD 0003950
